data_2013917
loop_
_publ_author_name
'Skinner, Stephen J.'
'Brooks, Ian J. E.'
'Munnings, Christopher N.'

_publ_section_title
;
 Tetragonal CeNbO~4~ at 1073K in air and <i>in vacuo</i>
;
_journal_issue 4
_journal_name_full 'Acta Crystallographica Section C'
_journal_page_first i37
_journal_page_last i39
_journal_paper_doi 10.1107/S0108270104003300
_journal_volume 60
_journal_year 2004
_chemical_compound_source Synthetic
_chemical_formula_moiety 'Ce Nb O4'
_chemical_formula_structural 'Ce Nb O4'
_chemical_formula_sum 'Ce Nb O4'
_chemical_formula_weight 297.024
_chemical_name_common 'cerium niobate'
_chemical_name_mineral Fergusonite-(Ce)
_chemical_name_systematic 'cerium niobium tetraoxide'
_space_group_IT_number 88
_symmetry_cell_setting tetragonal
_symmetry_space_group_name_Hall '-I 4ad'
_symmetry_space_group_name_H-M 'I 41/a :2'
_atom_type_scat_source 'Atomic Data and Nuclear Data Tables 44, 191 (1990)'
_cell_angle_alpha 90.0
_cell_angle_beta 90.0
_cell_angle_gamma 90.0
_cell_formula_units_Z 4
_cell_length_a 5.37692(8)
_cell_length_b 5.37692(8)
_cell_length_c 11.59514(18)
_cell_measurement_temperature 1073
_cell_volume 335.230(9)
_computing_structure_refinement GSAS
_computing_structure_solution GSAS
_database_code_amcsd 0010328
_diffrn_ambient_temperature 1073
_diffrn_measurement_device_type 'Polaris diffractometer at ISIS'
_diffrn_radiation_probe neutron
_diffrn_radiation_type neutron
_exptl_crystal_density_diffrn 5.835
_refine_ls_goodness_of_fit_all 1.83
_refine_ls_matrix_type full
_refine_ls_number_parameters 49
_refine_ls_number_reflns 2884
_refine_ls_number_restraints 0
_refine_ls_shift/su_max 0.03
_refine_ls_shift/su_mean 0.00
_refine_ls_structure_factor_coef Fsqd
_refine_ls_weighting_details
;
1/Yi
;
_refine_ls_weighting_scheme calc
_reflns_number_total 2884
_cod_data_source_file bc1031.cif
_cod_data_source_block air
_cod_original_cell_volume 335.230(8)
_cod_original_sg_symbol_H-M 'I 41/a'
_cod_database_code 2013917

loop_
_space_group_symop_operation_xyz
x,y,z
-y+3/4,x+1/4,z+1/4
-x+1/2,-y,z+1/2
y+3/4,-x+3/4,z+3/4
-x,-y,-z
y+1/4,-x+3/4,-z+3/4
x+1/2,y,-z+1/2
-y+1/4,x+1/4,-z+1/4
x+1/2,y+1/2,z+1/2
-y+1/4,x+3/4,z+3/4
-x,-y+1/2,z
y+1/4,-x+1/4,z+1/4
-x+1/2,-y+1/2,-z+1/2
y+3/4,-x+1/4,-z+1/4
x,y+1/2,-z
-y+3/4,x+3/4,-z+3/4

loop_
_atom_site_aniso_label
_atom_site_aniso_U_11
_atom_site_aniso_U_22
_atom_site_aniso_U_33
_atom_site_aniso_U_12
_atom_site_aniso_U_13
_atom_site_aniso_U_23
Ce 0.0188(4) 0.0188(4) 0.0131(7) 0 0 0
Nb 0.0139(3) 0.0139(3) 0.0244(6) 0 0 0
O 0.0322(4) 0.0319(3) 0.0268(3) -0.0145(4) 0.0075(3) -0.0106(3)

loop_
_atom_site_label
_atom_site_fract_x
_atom_site_fract_y
_atom_site_fract_z
_atom_site_U_iso_or_equiv
_atom_site_thermal_displace_type
_atom_site_occupancy
_atom_site_type_symbol
Ce 0.0 0.25 0.625 0.0169(4) Uani 1.000 Ce
Nb 0.0 0.25 0.125 0.0173(3) Uani 1.000 Nb
O 0.16173(9) 0.49318(12) 0.21021(5) 0.0303(3) Uani 0.993(3) O

loop_
_geom_angle_atom_site_label_1
_geom_angle_atom_site_label_2
_geom_angle_atom_site_label_3
_geom_angle_site_symmetry_1
_geom_angle_site_symmetry_3
_geom_angle
_geom_angle_publ_flag
O Ce O 2_555 3_565 73.030(10) no
O Ce O 2_555 5_566 125.32(2) no
O Ce O 2_555 6_455 75.53(2) no
O Ce O 2_555 9_445 153.60(3) no
O Ce O 2_555 12_455 80.99(3) no
O Ce O 2_555 16_545 69.27(2) no
O Ce O 3_565 6_455 99.070(10) no
O Ce O 3_565 9_445 133.20(3) no
O Nb O . 14_455 106.47(2) no
O Nb O . 11_555 115.64(4) no
Ce O Ce 3_564 4_454 104.47(2) no
Ce O Nb 3_564 . 121.48(3) no
Ce O Nb 4_454 . 129.05(2) no

loop_
_geom_bond_atom_site_label_1
_geom_bond_atom_site_label_2
_geom_bond_site_symmetry_2
_geom_bond_distance
_geom_bond_publ_flag
Ce Ce 2_455 3.95358(4) yes
Ce O 5_566 2.5128(6) yes
Ce O 3_565 2.4882(6) yes
Nb O . 1.8553(5) yes

loop_
_cod_related_entry_id
_cod_related_entry_database
_cod_related_entry_code
1 AMCSD 0010328
